data_2007511
loop_
_publ_author_name
'Ohno, Yoshio '
'Akutsu, Yoshiaki'
'Arai,  Mitsuru'
'Tamura, Masamitsu'
'Matsunaga, Takehiro'
'Iida, Mitsuaki '

_publ_section_title
;
 1<i>H</i>-Tetrazol-5(4<i>H</i>)-one
;
_journal_issue 8
_journal_name_full 'Acta Crystallographica Section C'
_journal_page_first 1160
_journal_page_last 1162
_journal_paper_doi 10.1107/S0108270198002108
_journal_volume 54
_journal_year 1998
_chemical_formula_moiety 'C H2 N4 O'
_chemical_formula_sum 'C H2 N4 O'
_chemical_formula_weight 86.05
_space_group_IT_number 92
_symmetry_cell_setting tetragonal
_symmetry_space_group_name_Hall 'P 4abw 2nw'
_symmetry_space_group_name_H-M 'P 41 21 2'
_cell_angle_alpha 90
_cell_angle_beta 90
_cell_angle_gamma 90
_cell_formula_units_Z 4.00
_cell_length_a 5.4965(2)
_cell_length_b 5.4965(2)
_cell_length_c 11.1370(10)
_cell_measurement_reflns_used 25
_cell_measurement_temperature 296
_cell_measurement_theta_max 19.6
_cell_measurement_theta_min 10.5
_cell_volume 336.47(3)
_computing_cell_refinement 'CAD-4 Software'
_computing_data_collection 'CAD-4 Software (Enraf-Nonius, 1989)'
_computing_data_reduction 'TEXSAN PROCESS (Molecular Structure Corporation, 1989)'
_computing_molecular_graphics 'ORTEPII (Johnson, 1976)'
_computing_publication_material 'TEXSAN FINISH'
_computing_structure_refinement 'TEXSAN LS'
_computing_structure_solution SHELXS86_(Sheldrick,_1986)
_diffrn_measured_fraction_theta_full 27.3
_diffrn_measured_fraction_theta_max 27.3
_diffrn_measurement_device_type CAD4
_diffrn_measurement_method 'omega scans with profile analysis'
_diffrn_radiation_type 'Mo K\a'
_diffrn_radiation_wavelength 0.7107
_diffrn_reflns_av_R_equivalents 0.0212
_diffrn_reflns_limit_h_max 7
_diffrn_reflns_limit_h_min 0
_diffrn_reflns_limit_k_max 7
_diffrn_reflns_limit_k_min 0
_diffrn_reflns_limit_l_max 10
_diffrn_reflns_limit_l_min 0
_diffrn_reflns_number 487
_diffrn_reflns_theta_full 27.3
_diffrn_reflns_theta_max 27.3
_diffrn_standards_decay_% 0.54
_diffrn_standards_interval_count 100
_diffrn_standards_number 3
_exptl_absorpt_coefficient_mu 0.1464
_exptl_absorpt_correction_type none
_exptl_crystal_colour colourless
_exptl_crystal_density_diffrn 1.699
_exptl_crystal_density_method 'not measured'
_exptl_crystal_description Prism
_exptl_crystal_size_max 0.26
_exptl_crystal_size_mid 0.21
_exptl_crystal_size_min 0.20
_refine_diff_density_max 0.13240
_refine_diff_density_min -0.12360
_refine_ls_extinction_coef 1040.7
_refine_ls_extinction_method Zachariasen_(1963)_type_2_Gaussian_isotropic
_refine_ls_goodness_of_fit_ref 1.360
_refine_ls_hydrogen_treatment noref
_refine_ls_number_parameters 30
_refine_ls_number_reflns 226
_refine_ls_R_factor_gt 0.0280
_refine_ls_shift/su_max 0.0040
_refine_ls_structure_factor_coef F
_refine_ls_weighting_details 'w = 1/[\s^2^(Fo)+0.000625|F~o~|^2^]'
_refine_ls_weighting_scheme sigma
_refine_ls_wR_factor_ref 0.0400
_reflns_number_gt 226
_reflns_number_total 279
_reflns_threshold_expression 'F > 3.0\s(F)'
_cod_data_source_file da1003.cif
_cod_data_source_block da1003
_cod_depositor_comments
;
The following automatic conversions were performed:

'_atom_site_adp_type' tag value 'Uij' was replaced with 'Uani' value
5 times.

Automatic conversion script
Id: cif_fix_values 1646 2011-03-28 12:23:43Z adriana 
;
_cod_original_cell_volume 336.45(3)
_cod_original_sg_symbol_Hall 'P 43n 2nw'
_cod_database_code 2007511
_cod_database_fobs_code 2007511

loop_
_symmetry_equiv_pos_as_xyz
+x,+y,+z
-x,-y,1/2+z
1/2-y,1/2+x,1/4+z
1/2+y,1/2-x,3/4+z
+y,+x,-z
-y,-x,1/2-z
1/2-x,1/2+y,1/4-z
1/2+x,1/2-y,3/4-z

loop_
_atom_site_label
_atom_site_fract_x
_atom_site_fract_y
_atom_site_fract_z
_atom_site_U_iso_or_equiv
_atom_site_adp_type
_atom_site_occupancy
_atom_site_disorder_assembly
_atom_site_disorder_group
O1 .3169(2) .3169 .0000 .0371 Uani 1.0 ? ?
N1 .6901(3) .8113(3) .03850(10) .0428 Uani 1.0 ? ?
N2 .4843(3) .6862(3) .06270(10) .0333 Uani 1.0 ? ?
C1 .4766(3) .4766 .0000 .0273 Uani 1.0 ? ?
H1 .3817 .7278 .1137 .0503 Uani 1.0 ? ?

loop_
_atom_site_aniso_label
_atom_site_aniso_U_11
_atom_site_aniso_U_22
_atom_site_aniso_U_33
_atom_site_aniso_U_12
_atom_site_aniso_U_13
_atom_site_aniso_U_23
O1 .0395(7) .0396 .0322(9) -.0074(9) .0035 -.0035(6)
N1 .0449(10) .0391(9) .0443(8) -.0074(8) .0014(7) -.0057(7)
N2 .0340(8) .0357(8) .0302(6) .0011(6) .0039(7) -.0058(5)
C1 .0300(7) .0300 .0221(8) .0009(9) -.0004 .0004(6)

loop_
_atom_type_symbol
_atom_type_scat_dispersion_real
_atom_type_scat_dispersion_imag
_atom_type_scat_source
C 0.003 0.002 'International Tables'
N 0.006 0.003 'International Tables'
O 0.011 0.006 'International Tables'
H 0.000 0.000 'International Tables'

loop_
_geom_angle_atom_site_label_1
_geom_angle_atom_site_label_2
_geom_angle_atom_site_label_3
_geom_angle_site_symmetry_2
_geom_angle_site_symmetry_3
_geom_angle
_geom_angle_publ_flag
N1 N1 N2 5_555 . 107.81(9) yes
N1 N2 C1 . . 111.00(10) yes
O1 C1 N2 . . 128.80(10) yes
N2 C1 N2 . 5_555 102.4(2) yes

loop_
_geom_bond_atom_site_label_1
_geom_bond_atom_site_label_2
_geom_bond_site_symmetry_1
_geom_bond_site_symmetry_2
_geom_bond_distance
_geom_bond_publ_flag
O1 C1 . . 1.241(3) yes
N1 N1 5_555 . 1.275(3) yes
N1 N2 . . 1.351(2) yes
N2 C1 . . 1.348(2) yes
N2 H1 . . .83 yes

loop_
_geom_hbond_atom_site_label_D
_geom_hbond_atom_site_label_H
_geom_hbond_atom_site_label_A
_geom_hbond_site_symmetry_D
_geom_hbond_site_symmetry_H
_geom_hbond_distance_DH
_geom_hbond_distance_HA
_geom_hbond_distance_DA
_geom_hbond_angle_DHA
_geom_hbond_publ_flag
N2 H1 O1 7_545 7_545 0.83 1.93 2.758(2) 171.2 yes

loop_
_geom_torsion_atom_site_label_1
_geom_torsion_atom_site_label_2
_geom_torsion_atom_site_label_3
_geom_torsion_atom_site_label_4
_geom_torsion_site_symmetry_1
_geom_torsion_site_symmetry_3
_geom_torsion_site_symmetry_4
_geom_torsion
_geom_torsion_publ_flag
O1 C1 N2 N1 . . . 179.70(10) yes
N1 N1 N2 C1 5_555 . . 0.9(2) yes
N2 N1 N1 N2 . 5_555 5_555 -1.1(3) yes
N1 N2 C1 N2 . . 5_555 -0.34(10) yes

loop_
_cod_related_entry_id
_cod_related_entry_database
_cod_related_entry_code
1 ChemSpider 123525
